data_7124193
loop_
_publ_author_name
'Kiernicki, John J.'
'Norwine, Emily E.'
'Zeller, Matthias'
'Szymczak, Nathaniel K.'

_publ_section_title
;
 Tetrahedral iron featuring an appended Lewis acid: distinct pathways for
 the reduction of hydroxylamine and hydrazine
;
_journal_name_full 'Chemical Communications'
_journal_paper_doi 10.1039/C9CC05720J
_journal_year 2019
_chemical_formula_moiety '2(C24 H36 B Cl2 Fe N3), C5 H12'
_chemical_formula_sum 'C53 H84 B2 Cl4 Fe2 N6'
_chemical_formula_weight 1080.38
_space_group_crystal_system monoclinic
_space_group_IT_number 14
_space_group_name_Hall '-P 2ybc'
_space_group_name_H-M_alt 'P 1 21/c 1'
_symmetry_space_group_name_Hall '-P 2ybc'
_symmetry_space_group_name_H-M 'P 1 21/c 1'
_atom_sites_solution_hydrogens geom
_atom_sites_solution_primary direct
_atom_sites_solution_secondary difmap
_audit_creation_method SHELXL-2018/3
_audit_update_record
;
2019-07-17 deposited with the CCDC.    2019-08-29 downloaded from the CCDC.
;
_cell_angle_alpha 90
_cell_angle_beta 91.1056(12)
_cell_angle_gamma 90
_cell_formula_units_Z 2
_cell_length_a 15.5954(4)
_cell_length_b 11.5756(3)
_cell_length_c 16.2879(4)
_cell_measurement_reflns_used 9873
_cell_measurement_temperature 150(2)
_cell_measurement_theta_max 80.4532
_cell_measurement_theta_min 4.6868
_cell_volume 2939.84(13)
_computing_cell_refinement 'SAINT V8.38A (Bruker, 2016)'
_computing_data_collection 'Apex3 v2017.3-0 (Bruker, 2017)'
_computing_data_reduction 'SAINT V8.38A (Bruker, 2016)'
_computing_structure_refinement
;  
SHELXL-2018/3 (Sheldrick, 2015, 2018), 
SHELXLE Rev937 (H\"ubschle et al., 2011)
;
_computing_structure_solution 'SHELXS-97 (Sheldrick, 2008)'
_diffrn_ambient_temperature 150(2)
_diffrn_measured_fraction_theta_full 0.994
_diffrn_measured_fraction_theta_max 0.943
_diffrn_measurement_device_type 'Bruker AXS D8 Quest CMOS diffractometer'
_diffrn_measurement_method 'omega and phi scans'
_diffrn_radiation_monochromator 'laterally graded multilayer (Goebel) mirror'
_diffrn_radiation_type CuK\a
_diffrn_radiation_wavelength 1.54178
_diffrn_reflns_av_R_equivalents 0.0396
_diffrn_reflns_av_unetI/netI 0.0325
_diffrn_reflns_Laue_measured_fraction_full 0.994
_diffrn_reflns_Laue_measured_fraction_max 0.943
_diffrn_reflns_limit_h_max 18
_diffrn_reflns_limit_h_min -19
_diffrn_reflns_limit_k_max 13
_diffrn_reflns_limit_k_min -12
_diffrn_reflns_limit_l_max 19
_diffrn_reflns_limit_l_min -20
_diffrn_reflns_number 24817
_diffrn_reflns_point_group_measured_fraction_full 0.994
_diffrn_reflns_point_group_measured_fraction_max 0.943
_diffrn_reflns_theta_full 67.679
_diffrn_reflns_theta_max 80.712
_diffrn_reflns_theta_min 4.687
_diffrn_source 'I-mu-S microsource X-ray tube'
_exptl_absorpt_coefficient_mu 5.912
_exptl_absorpt_correction_T_max 0.7543
_exptl_absorpt_correction_T_min 0.3704
_exptl_absorpt_correction_type multi-scan
_exptl_absorpt_process_details
;
 SADABS 2016/2: Krause, L., Herbst-Irmer, R., Sheldrick G.M. & Stalke D.,
 J. Appl. Cryst. 48 (2015) 3-10
;
_exptl_crystal_colour yellow
_exptl_crystal_density_diffrn 1.220
_exptl_crystal_description plate
_exptl_crystal_F_000 1148
_exptl_crystal_recrystallization_method 'Re-crystallisation from solvent'
_exptl_crystal_size_max 0.230
_exptl_crystal_size_mid 0.200
_exptl_crystal_size_min 0.120
_refine_diff_density_max 0.439
_refine_diff_density_min -0.339
_refine_diff_density_rms 0.051
_refine_ls_extinction_method none
_refine_ls_goodness_of_fit_ref 1.093
_refine_ls_hydrogen_treatment constr
_refine_ls_matrix_type full
_refine_ls_number_parameters 332
_refine_ls_number_reflns 6096
_refine_ls_number_restraints 31
_refine_ls_restrained_S_all 1.103
_refine_ls_R_factor_all 0.0403
_refine_ls_R_factor_gt 0.0350
_refine_ls_shift/su_max 0.003
_refine_ls_shift/su_mean 0.000
_refine_ls_structure_factor_coef Fsqd
_refine_ls_weighting_details 'w=1/[\s^2^(Fo^2^)+(0.0432P)^2^+1.3084P] where P=(Fo^2^+2Fc^2^)/3'
_refine_ls_weighting_scheme calc
_refine_ls_wR_factor_gt 0.0920
_refine_ls_wR_factor_ref 0.0950
_reflns_Friedel_coverage 0.000
_reflns_number_gt 5357
_reflns_number_total 6096
_reflns_threshold_expression 'I > 2\s(I)'
_cod_data_source_file c9cc05720j2.cif
_cod_data_source_block EN111_0m
_cod_database_code 7124193
_shelx_shelxl_version_number 2018/3
_shelx_space_group_comment
;
The symmetry employed for this shelxl refinement is uniquely defined
by the following loop, which should always be used as a source of
symmetry information in preference to the above space-group names.
They are only intended as comments.
;
_shelx_estimated_absorpt_t_min 0.343
_shelx_estimated_absorpt_t_max 0.537

loop_
_space_group_symop_operation_xyz
'x, y, z'
'-x, y+1/2, -z+1/2'
'-x, -y, -z'
'x, -y-1/2, z-1/2'

loop_
_atom_site_label
_atom_site_type_symbol
_atom_site_fract_x
_atom_site_fract_y
_atom_site_fract_z
_atom_site_U_iso_or_equiv
_atom_site_adp_type
_atom_site_occupancy
_atom_site_site_symmetry_order
_atom_site_calc_flag
_atom_site_refinement_flags_posn
_atom_site_refinement_flags_adp
_atom_site_refinement_flags_occupancy
_atom_site_disorder_assembly
_atom_site_disorder_group
C1 C 0.53692(14) 1.03864(18) 0.12601(12) 0.0309(4) Uani 1 1 d . . . . .
H1A H 0.588189 1.042283 0.092252 0.046 Uiso 1 1 calc R U . . .
H1B H 0.519927 1.117005 0.141619 0.046 Uiso 1 1 calc R U . . .
H1C H 0.490096 1.002031 0.094576 0.046 Uiso 1 1 calc R U . . .
C2 C 0.55606(11) 0.96930(16) 0.20170(11) 0.0219(4) Uani 1 1 d . . . . .
C3 C 0.54487(12) 1.01343(16) 0.28058(11) 0.0244(4) Uani 1 1 d . . . . .
H3 H 0.525429 1.090499 0.287650 0.029 Uiso 1 1 calc R U . . .
C4 C 0.56207(12) 0.94503(17) 0.34809(11) 0.0250(4) Uani 1 1 d . . . . .
H4 H 0.552345 0.973617 0.401780 0.030 Uiso 1 1 calc R U . . .
C5 C 0.59366(12) 0.83423(17) 0.33728(11) 0.0245(4) Uani 1 1 d . . . . .
H5 H 0.607059 0.786223 0.383068 0.029 Uiso 1 1 calc R U . . .
C6 C 0.60511(11) 0.79558(15) 0.25774(10) 0.0197(3) Uani 1 1 d . . . . .
C7 C 0.63842(11) 0.68097(15) 0.23876(10) 0.0198(3) Uani 1 1 d . . . . .
C8 C 0.66558(11) 0.58942(16) 0.28830(11) 0.0229(4) Uani 1 1 d . . . . .
H8 H 0.669750 0.588438 0.346565 0.027 Uiso 1 1 calc R U . . .
C9 C 0.68524(11) 0.50022(16) 0.23535(11) 0.0230(4) Uani 1 1 d . . . . .
C10 C 0.71649(12) 0.37970(17) 0.25699(12) 0.0288(4) Uani 1 1 d . . . . .
C11 C 0.80421(14) 0.3576(2) 0.21867(16) 0.0419(5) Uani 1 1 d . . . . .
H11A H 0.798118 0.358610 0.158679 0.063 Uiso 1 1 calc R U . . .
H11B H 0.825968 0.282133 0.236581 0.063 Uiso 1 1 calc R U . . .
H11C H 0.844503 0.418108 0.236308 0.063 Uiso 1 1 calc R U . . .
C12 C 0.65070(15) 0.28854(18) 0.23031(16) 0.0394(5) Uani 1 1 d . . . . .
H12A H 0.643818 0.289734 0.170380 0.059 Uiso 1 1 calc R U . . .
H12B H 0.595511 0.305447 0.255455 0.059 Uiso 1 1 calc R U . . .
H12C H 0.670593 0.212017 0.247985 0.059 Uiso 1 1 calc R U . . .
C13 C 0.72755(17) 0.3728(2) 0.35067(14) 0.0455(6) Uani 1 1 d . . . . .
H13A H 0.748986 0.296052 0.366088 0.068 Uiso 1 1 calc R U . . .
H13B H 0.672128 0.386183 0.376372 0.068 Uiso 1 1 calc R U . . .
H13C H 0.768610 0.431689 0.369389 0.068 Uiso 1 1 calc R U . . .
C14 C 0.68085(12) 0.48751(16) 0.07680(11) 0.0242(4) Uani 1 1 d . . . . .
H14A H 0.628214 0.500549 0.043126 0.029 Uiso 1 1 calc R U . . .
H14B H 0.687962 0.403102 0.083968 0.029 Uiso 1 1 calc R U . . .
C15 C 0.75748(12) 0.53484(17) 0.03125(11) 0.0258(4) Uani 1 1 d . . . . .
H15A H 0.809665 0.527576 0.066447 0.031 Uiso 1 1 calc R U . . .
H15B H 0.748276 0.617872 0.019482 0.031 Uiso 1 1 calc R U . . .
C16 C 0.77076(12) 0.46997(18) -0.04936(11) 0.0280(4) Uani 1 1 d . . . . .
H16A H 0.715802 0.471675 -0.080787 0.034 Uiso 1 1 calc R U . . .
H16B H 0.782752 0.388162 -0.035631 0.034 Uiso 1 1 calc R U . . .
C17 C 0.90700(14) 0.6133(2) -0.09066(14) 0.0383(5) Uani 1 1 d . . . . .
H17 H 0.904611 0.637274 -0.031764 0.046 Uiso 1 1 calc R U . . .
C18 C 0.99977(14) 0.5772(2) -0.11197(15) 0.0451(6) Uani 1 1 d . . . . .
H18A H 1.022203 0.631866 -0.153085 0.054 Uiso 1 1 calc R U . . .
H18B H 1.036467 0.583542 -0.061897 0.054 Uiso 1 1 calc R U . . .
C19 C 1.00645(15) 0.4563(2) -0.14527(16) 0.0475(6) Uani 1 1 d . . . . .
H19A H 0.994977 0.400766 -0.100569 0.057 Uiso 1 1 calc R U . . .
H19B H 1.065820 0.443060 -0.163568 0.057 Uiso 1 1 calc R U . . .
C20 C 0.94467(14) 0.4324(2) -0.21672(14) 0.0429(6) Uani 1 1 d . . . . .
H20A H 0.947493 0.349345 -0.230950 0.051 Uiso 1 1 calc R U . . .
H20B H 0.963097 0.477014 -0.265137 0.051 Uiso 1 1 calc R U . . .
C21 C 0.85031(13) 0.4645(2) -0.19761(12) 0.0365(5) Uani 1 1 d . . . . .
H21 H 0.812466 0.395407 -0.205262 0.044 Uiso 1 1 calc R U . . .
C22 C 0.81714(16) 0.5653(3) -0.25160(15) 0.0551(7) Uani 1 1 d . . . . .
H22A H 0.821605 0.543343 -0.310099 0.066 Uiso 1 1 calc R U . . .
H22B H 0.755769 0.578481 -0.240277 0.066 Uiso 1 1 calc R U . . .
C23 C 0.86613(19) 0.6772(3) -0.23703(18) 0.0621(8) Uani 1 1 d . . . . .
H23A H 0.837597 0.740007 -0.268461 0.074 Uiso 1 1 calc R U . . .
H23B H 0.924912 0.668509 -0.258076 0.074 Uiso 1 1 calc R U . . .
C24 C 0.87160(19) 0.7113(2) -0.14659(19) 0.0555(7) Uani 1 1 d . . . . .
H24A H 0.813719 0.733141 -0.128120 0.067 Uiso 1 1 calc R U . . .
H24B H 0.909122 0.779842 -0.140551 0.067 Uiso 1 1 calc R U . . .
C25 C 1.1382(9) 0.8624(10) -0.0434(7) 0.133(5) Uani 0.5 1 d D U P A -1
H25A H 1.122329 0.864592 -0.101907 0.199 Uiso 0.5 1 calc R U P A -1
H25B H 1.164818 0.787823 -0.030253 0.199 Uiso 0.5 1 calc R U P A -1
H25C H 1.178812 0.924777 -0.030861 0.199 Uiso 0.5 1 calc R U P A -1
C26 C 1.0555(13) 0.8784(19) 0.0092(17) 0.188(6) Uani 0.5 1 d D U P A -1
H26A H 1.012857 0.816999 -0.002720 0.225 Uiso 0.5 1 calc R U P A -1
H26B H 1.069737 0.878221 0.068733 0.225 Uiso 0.5 1 calc R U P A -1
C27 C 1.0216(13) 1.000(2) -0.020(2) 0.182(6) Uani 0.5 1 d D U P A -1
H27A H 1.062893 1.060353 -0.002163 0.218 Uiso 0.5 1 calc R U P A -1
H27B H 1.016675 1.001369 -0.080288 0.218 Uiso 0.5 1 calc R U P A -1
C28 C 0.9380(12) 1.023(2) 0.0155(19) 0.178(6) Uani 0.5 1 d D U P A -1
H28A H 0.939505 1.008479 0.075368 0.214 Uiso 0.5 1 calc R U P A -1
H28B H 0.893460 0.973765 -0.010320 0.214 Uiso 0.5 1 calc R U P A -1
C29 C 0.9178(11) 1.1569(17) -0.0024(15) 0.181(7) Uani 0.5 1 d D U P A -1
H29A H 0.943001 1.179379 -0.054671 0.272 Uiso 0.5 1 calc R U P A -1
H29B H 0.942483 1.204360 0.041954 0.272 Uiso 0.5 1 calc R U P A -1
H29C H 0.855596 1.168593 -0.005358 0.272 Uiso 0.5 1 calc R U P A -1
B1 B 0.84263(14) 0.5125(2) -0.10762(14) 0.0295(5) Uani 1 1 d . . . . .
N1 N 0.58480(9) 0.86115(13) 0.19119(9) 0.0203(3) Uani 1 1 d . . . . .
N2 N 0.64189(9) 0.65100(13) 0.15922(8) 0.0202(3) Uani 1 1 d . . . . .
N3 N 0.67023(9) 0.54118(13) 0.15771(9) 0.0215(3) Uani 1 1 d . . . . .
Cl1 Cl 0.70045(3) 0.86230(4) 0.00507(3) 0.03491(13) Uani 1 1 d . . . . .
Cl2 Cl 0.47168(3) 0.71613(4) 0.02518(3) 0.03269(12) Uani 1 1 d . . . . .
Fe1 Fe 0.59832(2) 0.77567(2) 0.07685(2) 0.02106(9) Uani 1 1 d . . . . .

loop_
_atom_site_aniso_label
_atom_site_aniso_U_11
_atom_site_aniso_U_22
_atom_site_aniso_U_33
_atom_site_aniso_U_23
_atom_site_aniso_U_13
_atom_site_aniso_U_12
C1 0.0427(11) 0.0238(10) 0.0262(9) 0.0049(8) 0.0044(8) 0.0056(8)
C2 0.0237(8) 0.0196(9) 0.0227(8) 0.0005(7) 0.0036(7) -0.0005(7)
C3 0.0268(9) 0.0196(9) 0.0269(9) -0.0038(7) 0.0019(7) 0.0009(7)
C4 0.0277(9) 0.0280(10) 0.0196(8) -0.0060(7) 0.0035(7) -0.0003(8)
C5 0.0311(9) 0.0253(10) 0.0173(8) -0.0002(7) 0.0032(7) -0.0003(8)
C6 0.0225(8) 0.0201(9) 0.0167(8) 0.0007(6) 0.0020(6) -0.0025(7)
C7 0.0234(8) 0.0196(9) 0.0164(8) -0.0001(6) 0.0019(6) -0.0010(7)
C8 0.0284(9) 0.0208(9) 0.0195(8) 0.0022(7) 0.0015(7) 0.0010(7)
C9 0.0225(8) 0.0226(10) 0.0240(9) 0.0035(7) 0.0025(7) -0.0001(7)
C10 0.0293(9) 0.0220(10) 0.0354(10) 0.0069(8) 0.0061(8) 0.0043(8)
C11 0.0336(11) 0.0335(12) 0.0590(14) 0.0122(10) 0.0122(10) 0.0098(9)
C12 0.0419(12) 0.0196(11) 0.0570(14) 0.0069(9) 0.0094(10) -0.0004(9)
C13 0.0611(15) 0.0345(13) 0.0409(13) 0.0145(10) -0.0013(11) 0.0127(11)
C14 0.0279(9) 0.0231(10) 0.0217(8) -0.0064(7) 0.0042(7) -0.0006(7)
C15 0.0268(9) 0.0275(10) 0.0232(9) -0.0053(7) 0.0068(7) -0.0020(8)
C16 0.0267(9) 0.0315(11) 0.0259(9) -0.0071(8) 0.0033(7) -0.0018(8)
C17 0.0338(11) 0.0421(13) 0.0395(11) -0.0120(10) 0.0131(9) -0.0067(9)
C18 0.0301(11) 0.0606(16) 0.0449(13) -0.0134(11) 0.0060(9) -0.0066(10)
C19 0.0310(11) 0.0562(16) 0.0554(14) -0.0102(12) 0.0057(10) 0.0036(11)
C20 0.0383(12) 0.0545(15) 0.0362(12) -0.0125(11) 0.0064(9) 0.0078(11)
C21 0.0297(10) 0.0502(14) 0.0298(10) -0.0120(9) 0.0085(8) -0.0032(9)
C22 0.0380(12) 0.090(2) 0.0375(12) -0.0005(13) 0.0017(10) 0.0186(13)
C23 0.0602(17) 0.065(2) 0.0615(17) 0.0197(15) 0.0146(14) 0.0195(15)
C24 0.0551(15) 0.0404(15) 0.0719(18) -0.0033(13) 0.0228(14) 0.0031(12)
C25 0.207(14) 0.090(7) 0.099(7) 0.000(6) -0.055(8) -0.004(8)
C26 0.189(14) 0.144(11) 0.228(10) -0.052(11) -0.047(11) 0.000(11)
C27 0.181(15) 0.146(9) 0.217(10) -0.050(10) -0.016(12) 0.002(12)
C28 0.170(14) 0.155(11) 0.209(9) -0.041(10) -0.030(12) -0.014(12)
C29 0.134(12) 0.166(15) 0.241(15) -0.123(12) -0.080(11) 0.004(10)
B1 0.0267(10) 0.0341(13) 0.0278(11) -0.0051(9) 0.0042(8) 0.0022(9)
N1 0.0240(7) 0.0187(8) 0.0181(7) 0.0003(6) 0.0027(5) -0.0009(6)
N2 0.0251(7) 0.0181(8) 0.0177(7) -0.0004(5) 0.0038(5) 0.0008(6)
N3 0.0254(7) 0.0176(8) 0.0217(7) -0.0015(6) 0.0055(6) 0.0007(6)
Cl1 0.0440(3) 0.0375(3) 0.0236(2) 0.00398(18) 0.01020(19) -0.0097(2)
Cl2 0.0356(2) 0.0346(3) 0.0277(2) 0.00072(18) -0.00495(18) -0.00641(19)
Fe1 0.02948(16) 0.02028(17) 0.01348(14) 0.00099(10) 0.00226(10) -0.00165(11)

loop_
_atom_type_symbol
_atom_type_description
_atom_type_scat_dispersion_real
_atom_type_scat_dispersion_imag
_atom_type_scat_source
C C 0.0181 0.0091 'International Tables Vol C Tables 4.2.6.8 and 6.1.1.4'
H H 0.0000 0.0000 'International Tables Vol C Tables 4.2.6.8 and 6.1.1.4'
B B 0.0090 0.0039 'International Tables Vol C Tables 4.2.6.8 and 6.1.1.4'
N N 0.0311 0.0180 'International Tables Vol C Tables 4.2.6.8 and 6.1.1.4'
Cl Cl 0.3639 0.7018 'International Tables Vol C Tables 4.2.6.8 and 6.1.1.4'
Fe Fe -1.1336 3.1974 'International Tables Vol C Tables 4.2.6.8 and 6.1.1.4'

loop_
_geom_angle_atom_site_label_1
_geom_angle_atom_site_label_2
_geom_angle_atom_site_label_3
_geom_angle
C2 C1 H1A 109.5
C2 C1 H1B 109.5
H1A C1 H1B 109.5
C2 C1 H1C 109.5
H1A C1 H1C 109.5
H1B C1 H1C 109.5
N1 C2 C3 120.44(16)
N1 C2 C1 117.20(16)
C3 C2 C1 122.36(17)
C4 C3 C2 119.89(17)
C4 C3 H3 120.1
C2 C3 H3 120.1
C3 C4 C5 119.66(16)
C3 C4 H4 120.2
C5 C4 H4 120.2
C6 C5 C4 118.03(17)
C6 C5 H5 121.0
C4 C5 H5 121.0
N1 C6 C5 122.32(17)
N1 C6 C7 114.71(15)
C5 C6 C7 122.97(16)
N2 C7 C8 110.17(16)
N2 C7 C6 117.39(15)
C8 C7 C6 132.38(16)
C9 C8 C7 105.98(15)
C9 C8 H8 127.0
C7 C8 H8 127.0
N3 C9 C8 106.37(16)
N3 C9 C10 125.63(16)
C8 C9 C10 128.00(17)
C9 C10 C12 110.97(16)
C9 C10 C13 107.96(17)
C12 C10 C13 107.98(18)
C9 C10 C11 110.07(16)
C12 C10 C11 111.58(18)
C13 C10 C11 108.15(18)
C10 C11 H11A 109.5
C10 C11 H11B 109.5
H11A C11 H11B 109.5
C10 C11 H11C 109.5
H11A C11 H11C 109.5
H11B C11 H11C 109.5
C10 C12 H12A 109.5
C10 C12 H12B 109.5
H12A C12 H12B 109.5
C10 C12 H12C 109.5
H12A C12 H12C 109.5
H12B C12 H12C 109.5
C10 C13 H13A 109.5
C10 C13 H13B 109.5
H13A C13 H13B 109.5
C10 C13 H13C 109.5
H13A C13 H13C 109.5
H13B C13 H13C 109.5
N3 C14 C15 112.86(15)
N3 C14 H14A 109.0
C15 C14 H14A 109.0
N3 C14 H14B 109.0
C15 C14 H14B 109.0
H14A C14 H14B 107.8
C14 C15 C16 111.25(15)
C14 C15 H15A 109.4
C16 C15 H15A 109.4
C14 C15 H15B 109.4
C16 C15 H15B 109.4
H15A C15 H15B 108.0
C15 C16 B1 118.51(17)
C15 C16 H16A 107.7
B1 C16 H16A 107.7
C15 C16 H16B 107.7
B1 C16 H16B 107.7
H16A C16 H16B 107.1
C24 C17 C18 112.9(2)
C24 C17 B1 102.9(2)
C18 C17 B1 111.00(19)
C24 C17 H17 110.0
C18 C17 H17 110.0
B1 C17 H17 110.0
C19 C18 C17 113.72(19)
C19 C18 H18A 108.8
C17 C18 H18A 108.8
C19 C18 H18B 108.8
C17 C18 H18B 108.8
H18A C18 H18B 107.7
C18 C19 C20 113.4(2)
C18 C19 H19A 108.9
C20 C19 H19A 108.9
C18 C19 H19B 108.9
C20 C19 H19B 108.9
H19A C19 H19B 107.7
C19 C20 C21 113.03(17)
C19 C20 H20A 109.0
C21 C20 H20A 109.0
C19 C20 H20B 109.0
C21 C20 H20B 109.0
H20A C20 H20B 107.8
C22 C21 C20 111.99(19)
C22 C21 B1 103.45(19)
C20 C21 B1 111.10(17)
C22 C21 H21 110.0
C20 C21 H21 110.0
B1 C21 H21 110.0
C23 C22 C21 113.2(2)
C23 C22 H22A 108.9
C21 C22 H22A 108.9
C23 C22 H22B 108.9
C21 C22 H22B 108.9
H22A C22 H22B 107.8
C22 C23 C24 112.9(2)
C22 C23 H23A 109.0
C24 C23 H23A 109.0
C22 C23 H23B 109.0
C24 C23 H23B 109.0
H23A C23 H23B 107.8
C23 C24 C17 113.0(2)
C23 C24 H24A 109.0
C17 C24 H24A 109.0
C23 C24 H24B 109.0
C17 C24 H24B 109.0
H24A C24 H24B 107.8
C26 C25 H25A 109.5
C26 C25 H25B 109.5
H25A C25 H25B 109.5
C26 C25 H25C 109.5
H25A C25 H25C 109.5
H25B C25 H25C 109.5
C27 C26 C25 102.5(13)
C27 C26 H26A 111.3
C25 C26 H26A 111.3
C27 C26 H26B 111.3
C25 C26 H26B 111.3
H26A C26 H26B 109.2
C28 C27 C26 110.4(13)
C28 C27 H27A 109.6
C26 C27 H27A 109.6
C28 C27 H27B 109.6
C26 C27 H27B 109.6
H27A C27 H27B 108.1
C27 C28 C29 106.5(13)
C27 C28 H28A 110.4
C29 C28 H28A 110.4
C27 C28 H28B 110.4
C29 C28 H28B 110.4
H28A C28 H28B 108.6
C28 C29 H29A 109.5
C28 C29 H29B 109.5
H29A C29 H29B 109.5
C28 C29 H29C 109.5
H29A C29 H29C 109.5
H29B C29 H29C 109.5
C17 B1 C16 126.49(18)
C17 B1 C21 111.62(17)
C16 B1 C21 121.52(18)
C2 N1 C6 119.58(15)
C2 N1 Fe1 125.87(12)
C6 N1 Fe1 114.51(11)
C7 N2 N3 106.31(14)
C7 N2 Fe1 115.15(12)
N3 N2 Fe1 138.42(11)
N2 N3 C9 111.17(14)
N2 N3 C14 117.29(14)
C9 N3 C14 131.54(16)
N2 Fe1 N1 78.10(6)
N2 Fe1 Cl1 115.02(4)
N1 Fe1 Cl1 109.51(4)
N2 Fe1 Cl2 107.70(4)
N1 Fe1 Cl2 111.79(4)
Cl1 Fe1 Cl2 125.05(2)

loop_
_geom_bond_atom_site_label_1
_geom_bond_atom_site_label_2
_geom_bond_distance
C1 C2 1.496(3)
C1 H1A 0.9800
C1 H1B 0.9800
C1 H1C 0.9800
C2 N1 1.342(2)
C2 C3 1.397(2)
C3 C4 1.377(3)
C3 H3 0.9500
C4 C5 1.386(3)
C4 H4 0.9500
C5 C6 1.385(2)
C5 H5 0.9500
C6 N1 1.356(2)
C6 C7 1.460(3)
C7 N2 1.343(2)
C7 C8 1.393(2)
C8 C9 1.384(3)
C8 H8 0.9500
C9 N3 1.367(2)
C9 C10 1.517(3)
C10 C12 1.529(3)
C10 C13 1.534(3)
C10 C11 1.536(3)
C11 H11A 0.9800
C11 H11B 0.9800
C11 H11C 0.9800
C12 H12A 0.9800
C12 H12B 0.9800
C12 H12C 0.9800
C13 H13A 0.9800
C13 H13B 0.9800
C13 H13C 0.9800
C14 N3 1.469(2)
C14 C15 1.521(2)
C14 H14A 0.9900
C14 H14B 0.9900
C15 C16 1.530(2)
C15 H15A 0.9900
C15 H15B 0.9900
C16 B1 1.562(3)
C16 H16A 0.9900
C16 H16B 0.9900
C17 C24 1.549(4)
C17 C18 1.552(3)
C17 B1 1.561(3)
C17 H17 1.0000
C18 C19 1.506(4)
C18 H18A 0.9900
C18 H18B 0.9900
C19 C20 1.522(3)
C19 H19A 0.9900
C19 H19B 0.9900
C20 C21 1.555(3)
C20 H20A 0.9900
C20 H20B 0.9900
C21 C22 1.545(4)
C21 B1 1.574(3)
C21 H21 1.0000
C22 C23 1.520(4)
C22 H22A 0.9900
C22 H22B 0.9900
C23 C24 1.526(4)
C23 H23A 0.9900
C23 H23B 0.9900
C24 H24A 0.9900
C24 H24B 0.9900
C25 C26 1.573(17)
C25 H25A 0.9800
C25 H25B 0.9800
C25 H25C 0.9800
C26 C27 1.570(17)
C26 H26A 0.9900
C26 H26B 0.9900
C27 C28 1.460(14)
C27 H27A 0.9900
C27 H27B 0.9900
C28 C29 1.602(16)
C28 H28A 0.9900
C28 H28B 0.9900
C29 H29A 0.9800
C29 H29B 0.9800
C29 H29C 0.9800
N1 Fe1 2.1230(14)
N2 N3 1.346(2)
N2 Fe1 2.0759(15)
Cl1 Fe1 2.2320(5)
Cl2 Fe1 2.2404(5)

loop_
_geom_torsion_atom_site_label_1
_geom_torsion_atom_site_label_2
_geom_torsion_atom_site_label_3
_geom_torsion_atom_site_label_4
_geom_torsion
N1 C2 C3 C4 -1.1(3)
C1 C2 C3 C4 178.85(18)
C2 C3 C4 C5 2.6(3)
C3 C4 C5 C6 -1.3(3)
C4 C5 C6 N1 -1.5(3)
C4 C5 C6 C7 179.60(16)
N1 C6 C7 N2 -2.8(2)
C5 C6 C7 N2 176.19(16)
N1 C6 C7 C8 -179.60(18)
C5 C6 C7 C8 -0.6(3)
N2 C7 C8 C9 -0.7(2)
C6 C7 C8 C9 176.29(18)
C7 C8 C9 N3 0.6(2)
C7 C8 C9 C10 -178.88(17)
N3 C9 C10 C12 -63.9(2)
C8 C9 C10 C12 115.5(2)
N3 C9 C10 C13 177.97(18)
C8 C9 C10 C13 -2.7(3)
N3 C9 C10 C11 60.1(3)
C8 C9 C10 C11 -120.5(2)
N3 C14 C15 C16 175.28(16)
C14 C15 C16 B1 175.67(18)
C24 C17 C18 C19 -113.7(3)
B1 C17 C18 C19 1.2(3)
C17 C18 C19 C20 51.8(3)
C18 C19 C20 C21 -51.8(3)
C19 C20 C21 C22 114.3(2)
C19 C20 C21 B1 -0.8(3)
C20 C21 C22 C23 -63.0(3)
B1 C21 C22 C23 56.7(2)
C21 C22 C23 C24 -52.2(3)
C22 C23 C24 C17 52.9(3)
C18 C17 C24 C23 61.7(3)
B1 C17 C24 C23 -58.0(3)
C25 C26 C27 C28 172.8(14)
C26 C27 C28 C29 169(2)
C24 C17 B1 C16 -105.1(2)
C18 C17 B1 C16 134.0(2)
C24 C17 B1 C21 68.1(2)
C18 C17 B1 C21 -52.9(3)
C15 C16 B1 C17 3.0(3)
C15 C16 B1 C21 -169.54(19)
C22 C21 B1 C17 -67.7(2)
C20 C21 B1 C17 52.6(3)
C22 C21 B1 C16 105.8(2)
C20 C21 B1 C16 -133.9(2)
C3 C2 N1 C6 -1.7(3)
C1 C2 N1 C6 178.40(16)
C3 C2 N1 Fe1 175.87(13)
C1 C2 N1 Fe1 -4.0(2)
C5 C6 N1 C2 3.0(3)
C7 C6 N1 C2 -178.00(15)
C5 C6 N1 Fe1 -174.83(13)
C7 C6 N1 Fe1 4.18(19)
C8 C7 N2 N3 0.51(19)
C6 C7 N2 N3 -176.97(14)
C8 C7 N2 Fe1 177.43(12)
C6 C7 N2 Fe1 0.0(2)
C7 N2 N3 C9 -0.14(19)
Fe1 N2 N3 C9 -175.95(13)
C7 N2 N3 C14 -179.30(14)
Fe1 N2 N3 C14 4.9(2)
C8 C9 N3 N2 -0.3(2)
C10 C9 N3 N2 179.19(16)
C8 C9 N3 C14 178.72(17)
C10 C9 N3 C14 -1.8(3)
C15 C14 N3 N2 72.4(2)
C15 C14 N3 C9 -106.6(2)
